data_1509570
loop_
_publ_author_name
'Downey, J.W.'
'Nevitt, M.V.'

_publ_section_title
;
 A familly of intermetallic phases having the Si2 Mo-type structure
;
_journal_name_full 'Transactions of the Metallurgical Society of Aime'
_journal_page_first 195
_journal_page_last 196
_journal_volume 224
_journal_year 1962
_chemical_formula_sum 'Ag Zr2'
_space_group_IT_number 139
_symmetry_space_group_name_Hall '-I 4 2'
_symmetry_space_group_name_H-M 'I 4/m m m'
_cell_angle_alpha 90
_cell_angle_beta 90
_cell_angle_gamma 90
_cell_formula_units_Z 2
_cell_length_a 3.2464
_cell_length_b 3.2464
_cell_length_c 12.0037
_cell_volume 126.508
_citation_journal_id_ASTM TMSAAB
_cod_data_source_file silver1-2_568.cif
_cod_data_source_block Ag1Zr2
_cod_original_cell_volume 126.5084
_cod_original_formula_sum 'Ag1 Zr2'
_cod_database_code 1509570

loop_
_symmetry_equiv_pos_as_xyz
x,y,z
-y,x,z
-x,-y,z
y,-x,z
x,-y,-z
y,x,-z
-x,y,-z
-y,-x,-z
-x,-y,-z
y,-x,-z
x,y,-z
-y,x,-z
-x,y,z
-y,-x,z
x,-y,z
y,x,z
x+1/2,y+1/2,z+1/2
-y+1/2,x+1/2,z+1/2
-x+1/2,-y+1/2,z+1/2
y+1/2,-x+1/2,z+1/2
x+1/2,-y+1/2,-z+1/2
y+1/2,x+1/2,-z+1/2
-x+1/2,y+1/2,-z+1/2
-y+1/2,-x+1/2,-z+1/2
-x+1/2,-y+1/2,-z+1/2
y+1/2,-x+1/2,-z+1/2
x+1/2,y+1/2,-z+1/2
-y+1/2,x+1/2,-z+1/2
-x+1/2,y+1/2,z+1/2
-y+1/2,-x+1/2,z+1/2
x+1/2,-y+1/2,z+1/2
y+1/2,x+1/2,z+1/2

loop_
_atom_site_label
_atom_site_type_symbol
_atom_site_fract_x
_atom_site_fract_y
_atom_site_fract_z
_atom_site_occupancy
_atom_site_U_iso_or_equiv
Zr1 Zr 0 0 0.33 1 0.0
Ag1 Ag 0 0 0 1 0.0
